data_2218924
loop_
_publ_author_name
'Gowda, B. Thimme'
'Tokar\<c\'ik, Miroslav'
'Ko\<z\'i\<sek, Jozef'
'Sowmya, B. P.'
'Fuess, Hartmut'

_publ_section_title
;
 2-Chloro-<i>N</i>-(2,6-dichlorophenyl)benzamide
;
_journal_coeditor_code BX2156
_journal_issue 8
_journal_name_full 'Acta Crystallographica Section E'
_journal_page_first o1493
_journal_paper_doi 10.1107/S1600536808021223
_journal_volume 64
_journal_year 2008
_chemical_formula_iupac 'C13 H8 Cl3 N O'
_chemical_formula_moiety 'C13 H8 Cl3 N O'
_chemical_formula_sum 'C13 H8 Cl3 N O'
_chemical_formula_weight 300.55
_chemical_name_systematic
;
2-Chloro-<i>N</i>-(2,6-dichlorophenyl)benzamide
;
_space_group_IT_number 29
_symmetry_cell_setting orthorhombic
_symmetry_space_group_name_Hall 'P 2c -2ac'
_symmetry_space_group_name_H-M 'P c a 21'
_atom_sites_solution_hydrogens geom
_atom_sites_solution_primary direct
_atom_sites_solution_secondary difmap
_audit_creation_method 'WinGX routine CIF_UPDATE'
_cell_angle_alpha 90
_cell_angle_beta 90
_cell_angle_gamma 90
_cell_formula_units_Z 4
_cell_length_a 21.3949(4)
_cell_length_b 4.81590(10)
_cell_length_c 12.5036(3)
_cell_measurement_reflns_used 13276
_cell_measurement_temperature 295(2)
_cell_measurement_theta_max 29.4733
_cell_measurement_theta_min 3.2494
_cell_volume 1288.32(5)
_computing_cell_refinement 'CrysAlis RED (Oxford Diffraction, 2007)'
_computing_data_collection 'CrysAlis CCD (Oxford Diffraction, 2007)'
_computing_data_reduction 'CrysAlis RED (Oxford Diffraction, 2007)'
_computing_molecular_graphics
;
ORTEP-3 (Farrugia, 1997) and DIAMOND (Brandenburg, 2002)
;
_computing_publication_material
;
SHELXL97 (Sheldrick, 2008), PLATON (Spek, 2003) and WinGX
(Farrugia, 1999)
;
_computing_structure_refinement 'SHELXL97 (Sheldrick, 2008)'
_computing_structure_solution 'SHELXS97 (Sheldrick, 2008)'
_diffrn_ambient_temperature 295(2)
_diffrn_detector_area_resol_mean 10.434
_diffrn_measured_fraction_theta_full 0.983
_diffrn_measured_fraction_theta_max 0.983
_diffrn_measurement_device '4-circle \k-geometry goniometer'
_diffrn_measurement_device_type 'Oxford Diffraction Xcalibur System'
_diffrn_measurement_method '\w scans with \k offsets'
_diffrn_radiation_monochromator graphite
_diffrn_radiation_type MoK\a
_diffrn_radiation_wavelength 0.71073
_diffrn_reflns_av_R_equivalents 0.0303
_diffrn_reflns_limit_h_max 26
_diffrn_reflns_limit_h_min -26
_diffrn_reflns_limit_k_max 5
_diffrn_reflns_limit_k_min -5
_diffrn_reflns_limit_l_max 15
_diffrn_reflns_limit_l_min -15
_diffrn_reflns_number 26609
_diffrn_reflns_theta_full 26.02
_diffrn_reflns_theta_max 26.02
_diffrn_reflns_theta_min 5.34
_diffrn_standards_decay_% 0
_diffrn_standards_number 0
_exptl_absorpt_coefficient_mu 0.696
_exptl_absorpt_correction_T_max 0.951
_exptl_absorpt_correction_T_min 0.802
_exptl_absorpt_correction_type analytical
_exptl_absorpt_process_details '(CrysAlis RED; Oxford Diffraction, 2007)'
_exptl_crystal_colour colourless
_exptl_crystal_density_diffrn 1.55
_exptl_crystal_density_method 'not measured'
_exptl_crystal_description rod
_exptl_crystal_F_000 608
_exptl_crystal_size_max 0.42
_exptl_crystal_size_mid 0.16
_exptl_crystal_size_min 0.08
_refine_diff_density_max 0.205
_refine_diff_density_min -0.21
_refine_ls_abs_structure_details 'Flack (1983), 1167 Friedel pairs'
_refine_ls_abs_structure_Flack 0.14(8)
_refine_ls_extinction_method none
_refine_ls_goodness_of_fit_ref 1.079
_refine_ls_hydrogen_treatment constr
_refine_ls_matrix_type full
_refine_ls_number_parameters 163
_refine_ls_number_reflns 1306
_refine_ls_number_restraints 1
_refine_ls_restrained_S_all 1.078
_refine_ls_R_factor_all 0.0301
_refine_ls_R_factor_gt 0.0274
_refine_ls_shift/su_max 0.000
_refine_ls_shift/su_mean 0.000
_refine_ls_structure_factor_coef Fsqd
_refine_ls_weighting_details 'calc w=1/[\s^2^(Fo^2^)+(0.044P)^2^+0.2234P] where P=(Fo^2^+2Fc^2^)/3'
_refine_ls_weighting_scheme calc
_refine_ls_wR_factor_gt 0.0723
_refine_ls_wR_factor_ref 0.0732
_reflns_number_gt 1216
_reflns_number_total 1306
_reflns_threshold_expression I>2\s(I)
_cod_data_source_file bx2156.cif
_cod_data_source_block I
_cod_database_code 2218924
_cod_database_fobs_code 2218924

loop_
_symmetry_equiv_pos_as_xyz
'x, y, z'
'-x, -y, z+1/2'
'-x+1/2, y, z+1/2'
'x+1/2, -y, z'

loop_
_atom_site_type_symbol
_atom_site_label
_atom_site_fract_x
_atom_site_fract_y
_atom_site_fract_z
_atom_site_U_iso_or_equiv
_atom_site_adp_type
_atom_site_calc_flag
_atom_site_refinement_flags
_atom_site_occupancy
C C1 0.36930(11) 0.1547(5) 0.4253(2) 0.0334(5) Uani d . 1
C C2 0.42847(11) 0.2602(5) 0.4746(2) 0.0357(6) Uani d . 1
C C3 0.48616(13) 0.1593(6) 0.4430(3) 0.0429(7) Uani d . 1
C C4 0.54063(13) 0.2457(7) 0.4927(3) 0.0579(9) Uani d . 1
H H4 0.5791 0.1756 0.4709 0.069 Uiso calc R 1
C C5 0.53744(18) 0.4341(8) 0.5737(4) 0.0687(12) Uani d . 1
H H5 0.5739 0.4915 0.6075 0.082 Uiso calc R 1
C C6 0.48090(19) 0.5403(8) 0.6060(3) 0.0634(11) Uani d . 1
H H6 0.4792 0.6695 0.6612 0.076 Uiso calc R 1
C C7 0.42636(16) 0.4543(6) 0.5560(3) 0.0481(8) Uani d . 1
H H7 0.3881 0.5275 0.5775 0.058 Uiso calc R 1
C C8 0.27485(10) 0.2660(5) 0.3315(2) 0.0334(5) Uani d . 1
C C9 0.27249(14) 0.1003(6) 0.2411(3) 0.0470(7) Uani d . 1
C C10 0.21674(15) 0.0145(9) 0.1969(3) 0.0609(10) Uani d . 1
H H10 0.2164 -0.0982 0.1365 0.073 Uiso calc R 1
C C11 0.16185(15) 0.0976(7) 0.2434(3) 0.0592(9) Uani d . 1
H H11 0.124 0.0388 0.2144 0.071 Uiso calc R 1
C C12 0.16174(12) 0.2649(7) 0.3313(3) 0.0491(7) Uani d . 1
H H12 0.1242 0.322 0.3618 0.059 Uiso calc R 1
C C13 0.21824(12) 0.3488(6) 0.3745(3) 0.0389(6) Uani d . 1
N N1 0.33226(9) 0.3444(4) 0.37870(19) 0.0337(5) Uani d . 1
H H1N 0.3436 0.5157 0.3775 0.04 Uiso calc R 1
O O1 0.35555(10) -0.0906(4) 0.4302(2) 0.0510(6) Uani d . 1
Cl Cl1 0.49200(4) -0.07634(17) 0.33767(8) 0.0588(2) Uani d . 1
Cl Cl2 0.34152(4) 0.0008(2) 0.17928(9) 0.0734(3) Uani d . 1
Cl Cl3 0.21723(4) 0.5602(2) 0.48512(8) 0.0670(3) Uani d . 1

loop_
_atom_site_aniso_label
_atom_site_aniso_U_11
_atom_site_aniso_U_22
_atom_site_aniso_U_33
_atom_site_aniso_U_12
_atom_site_aniso_U_13
_atom_site_aniso_U_23
C1 0.0284(12) 0.0289(12) 0.0429(14) 0.0002(10) 0.0006(11) 0.0002(11)
C2 0.0316(12) 0.0281(12) 0.0473(15) -0.0025(10) -0.0049(12) 0.0079(11)
C3 0.0363(14) 0.0375(15) 0.0547(18) -0.0027(11) -0.0038(13) 0.0107(13)
C4 0.0299(14) 0.0577(19) 0.086(2) -0.0036(13) -0.0126(16) 0.018(2)
C5 0.051(2) 0.060(2) 0.095(3) -0.0124(17) -0.039(2) 0.010(2)
C6 0.073(2) 0.051(2) 0.067(3) -0.0040(18) -0.032(2) -0.0082(17)
C7 0.0501(18) 0.0384(15) 0.0558(19) 0.0023(13) -0.0142(15) -0.0031(14)
C8 0.0289(11) 0.0280(11) 0.0435(14) -0.0012(9) -0.0038(11) -0.0033(12)
C9 0.0329(14) 0.0548(17) 0.0532(18) 0.0029(12) -0.0013(12) -0.0146(15)
C10 0.0459(18) 0.073(2) 0.064(2) -0.0028(15) -0.0125(17) -0.0282(19)
C11 0.0336(16) 0.067(2) 0.077(2) -0.0063(14) -0.0159(15) -0.0159(19)
C12 0.0267(12) 0.0532(17) 0.068(2) 0.0012(12) -0.0004(14) -0.0072(18)
C13 0.0347(13) 0.0348(14) 0.0471(16) -0.0002(10) -0.0009(11) -0.0076(12)
N1 0.0284(10) 0.0227(9) 0.0498(13) -0.0009(8) -0.0055(9) -0.0042(9)
O1 0.0432(11) 0.0228(9) 0.0870(17) -0.0051(8) -0.0100(11) 0.0027(10)
Cl1 0.0449(4) 0.0632(5) 0.0683(5) 0.0093(3) 0.0088(4) -0.0048(4)
Cl2 0.0437(4) 0.1065(7) 0.0700(6) 0.0068(4) 0.0051(4) -0.0439(5)
Cl3 0.0447(4) 0.0801(6) 0.0762(6) 0.0001(4) 0.0058(4) -0.0413(5)

loop_
_atom_type_symbol
_atom_type_description
_atom_type_scat_dispersion_real
_atom_type_scat_dispersion_imag
_atom_type_scat_source
C C 0.0033 0.0016 'International Tables Vol C Tables 4.2.6.8 and 6.1.1.4'
H H 0 0 'International Tables Vol C Tables 4.2.6.8 and 6.1.1.4'
N N 0.0061 0.0033 'International Tables Vol C Tables 4.2.6.8 and 6.1.1.4'
O O 0.0106 0.006 'International Tables Vol C Tables 4.2.6.8 and 6.1.1.4'
Cl Cl 0.1484 0.1585 'International Tables Vol C Tables 4.2.6.8 and 6.1.1.4'

loop_
_geom_angle_atom_site_label_1
_geom_angle_atom_site_label_2
_geom_angle_atom_site_label_3
_geom_angle
O1 C1 N1 122.6(2)
O1 C1 C2 120.9(2)
N1 C1 C2 116.5(2)
C7 C2 C3 118.5(3)
C7 C2 C1 120.3(3)
C3 C2 C1 121.1(3)
C2 C3 C4 121.1(3)
C2 C3 Cl1 120.6(2)
C4 C3 Cl1 118.3(3)
C5 C4 C3 119.5(3)
C5 C4 H4 120.3
C3 C4 H4 120.3
C4 C5 C6 120.7(3)
C4 C5 H5 119.6
C6 C5 H5 119.6
C5 C6 C7 119.8(3)
C5 C6 H6 120.1
C7 C6 H6 120.1
C2 C7 C6 120.4(3)
C2 C7 H7 119.8
C6 C7 H7 119.8
C13 C8 C9 116.8(2)
C13 C8 N1 121.4(3)
C9 C8 N1 121.7(2)
C10 C9 C8 122.1(3)
C10 C9 Cl2 118.4(3)
C8 C9 Cl2 119.5(2)
C11 C10 C9 119.0(3)
C11 C10 H10 120.5
C9 C10 H10 120.5
C12 C11 C10 121.1(3)
C12 C11 H11 119.5
C10 C11 H11 119.5
C11 C12 C13 119.1(3)
C11 C12 H12 120.5
C13 C12 H12 120.5
C8 C13 C12 121.9(3)
C8 C13 Cl3 119.6(2)
C12 C13 Cl3 118.5(2)
C1 N1 C8 120.8(2)
C1 N1 H1N 119.6
C8 N1 H1N 119.6

loop_
_geom_bond_atom_site_label_1
_geom_bond_atom_site_label_2
_geom_bond_distance
C1 O1 1.219(3)
C1 N1 1.343(3)
C1 C2 1.497(3)
C2 C7 1.383(4)
C2 C3 1.384(4)
C3 C4 1.385(4)
C3 Cl1 1.743(4)
C4 C5 1.361(6)
C4 H4 0.93
C5 C6 1.374(6)
C5 H5 0.93
C6 C7 1.387(5)
C6 H6 0.93
C7 H7 0.93
C8 C13 1.384(4)
C8 C9 1.385(4)
C8 N1 1.414(3)
C9 C10 1.378(4)
C9 Cl2 1.734(3)
C10 C11 1.370(5)
C10 H10 0.93
C11 C12 1.363(5)
C11 H11 0.93
C12 C13 1.384(4)
C12 H12 0.93
C13 Cl3 1.717(3)
N1 H1N 0.86

loop_
_geom_hbond_atom_site_label_D
_geom_hbond_atom_site_label_H
_geom_hbond_atom_site_label_A
_geom_hbond_site_symmetry_A
_geom_hbond_distance_DH
_geom_hbond_distance_HA
_geom_hbond_distance_DA
_geom_hbond_angle_DHA
N1 H1N O1 1_565 0.86 2.02 2.840(3) 158.3

loop_
_geom_torsion_atom_site_label_1
_geom_torsion_atom_site_label_2
_geom_torsion_atom_site_label_3
_geom_torsion_atom_site_label_4
_geom_torsion
O1 C1 C2 C7 -118.3(3)
N1 C1 C2 C7 60.1(3)
O1 C1 C2 C3 59.2(4)
N1 C1 C2 C3 -122.4(3)
C7 C2 C3 C4 1.2(4)
C1 C2 C3 C4 -176.4(3)
C7 C2 C3 Cl1 -177.7(2)
C1 C2 C3 Cl1 4.7(4)
C2 C3 C4 C5 -0.3(5)
Cl1 C3 C4 C5 178.6(3)
C3 C4 C5 C6 -0.4(6)
C4 C5 C6 C7 0.3(6)
C3 C2 C7 C6 -1.3(4)
C1 C2 C7 C6 176.2(3)
C5 C6 C7 C2 0.6(5)
C13 C8 C9 C10 -1.7(5)
N1 C8 C9 C10 177.5(3)
C13 C8 C9 Cl2 177.2(2)
N1 C8 C9 Cl2 -3.5(4)
C8 C9 C10 C11 0.6(6)
Cl2 C9 C10 C11 -178.3(3)
C9 C10 C11 C12 0.7(7)
C10 C11 C12 C13 -0.7(6)
C9 C8 C13 C12 1.7(5)
N1 C8 C13 C12 -177.6(3)
C9 C8 C13 Cl3 -178.7(2)
N1 C8 C13 Cl3 2.0(4)
C11 C12 C13 C8 -0.5(5)
C11 C12 C13 Cl3 179.9(3)
O1 C1 N1 C8 -0.5(4)
C2 C1 N1 C8 -178.9(3)
C13 C8 N1 C1 112.2(3)
C9 C8 N1 C1 -67.0(4)

loop_
_cod_related_entry_id
_cod_related_entry_database
_cod_related_entry_code
1 ChemSpider 746226
